data_2019579
loop_
_publ_author_name
'Zabierowski, Piotr'
'Szklarzewicz, Janusz'
'Nitek, Wojciech'

_publ_section_title
;
 Disentangling steric and electronic factors in monomeric
 bis(2-bromo-4-chloro-6-{[(2-hydroxyethyl)imino]methyl}phenolato-\k^2^<i>N</i>,<i>O</i>)copper(II)
;
_journal_coeditor_code FM3019
_journal_issue 7
_journal_name_full 'Acta Crystallographica Section C'
_journal_page_first 659
_journal_page_last 661
_journal_paper_doi 10.1107/S2053229614012273
_journal_volume 70
_journal_year 2014
_chemical_formula_iupac '[Cu (C9 H8 Br1 Cl1 N1 O2)2]'
_chemical_formula_moiety 'C18 H16 Br2 Cl2 Cu N2 O4'
_chemical_formula_sum 'C18 H16 Br2 Cl2 Cu N2 O4'
_chemical_formula_weight 618.59
_chemical_name_systematic
Bis(2-bromo-4-chloro-6-{[(2-hydroxyethyl)imino]methyl}phenolato-\k^2^<i>N</i>,<i>O</i>)copper(II)
_space_group_IT_number 14
_symmetry_cell_setting monoclinic
_symmetry_space_group_name_Hall '-P 2yn'
_symmetry_space_group_name_H-M 'P 1 21/n 1'
_atom_sites_solution_hydrogens geom
_audit_creation_method 'WinGX routine CIF_UPDATE'
_cell_angle_alpha 90
_cell_angle_beta 90.977(9)
_cell_angle_gamma 90
_cell_formula_units_Z 2
_cell_length_a 13.1298(6)
_cell_length_b 4.65020(10)
_cell_length_c 16.957(2)
_cell_measurement_reflns_used 6191
_cell_measurement_temperature 293(2)
_cell_measurement_theta_max 70.677
_cell_measurement_theta_min 4.211
_cell_volume 1035.18(13)
_computing_cell_refinement
;
CrysAlis PRO (Agilent, 2010)
;
_computing_data_collection
;
CrysAlis PRO (Agilent, 2010)
;
_computing_data_reduction
;
CrysAlis PRO (Agilent, 2010)
;
_computing_molecular_graphics 'Mercury (Macrae <i>et al.</i>, 2006)'
_computing_publication_material 'WinGX (Farrugia, 2012)'
_computing_structure_refinement 'SHELXL2012 (Sheldrick, 2008)'
_computing_structure_solution 'SIR97 (Altomare <i>et al.</i>, 1999)'
_diffrn_ambient_temperature 293(2)
_diffrn_detector_area_resol_mean 10.3756
_diffrn_measured_fraction_theta_full 0.999
_diffrn_measured_fraction_theta_max 0.994
_diffrn_measurement_device_type 'Agilent SuperNova (Dual, Cu at zero, Atlas)'
_diffrn_measurement_method '\w scans'
_diffrn_radiation_monochromator mirror
_diffrn_radiation_type CuK\a
_diffrn_radiation_wavelength 1.5418
_diffrn_reflns_av_R_equivalents 0.0456
_diffrn_reflns_limit_h_max 15
_diffrn_reflns_limit_h_min -15
_diffrn_reflns_limit_k_max 5
_diffrn_reflns_limit_k_min -5
_diffrn_reflns_limit_l_max 20
_diffrn_reflns_limit_l_min -20
_diffrn_reflns_number 12608
_diffrn_reflns_theta_full 67.68
_diffrn_reflns_theta_max 71.101
_diffrn_reflns_theta_min 4.224
_exptl_absorpt_coefficient_mu 8.644
_exptl_absorpt_correction_T_max 1
_exptl_absorpt_correction_T_min 0.26583
_exptl_absorpt_correction_type multi-scan
_exptl_absorpt_process_details '(CrysAlis PRO; Agilent, 2010)'
_exptl_crystal_colour green
_exptl_crystal_density_diffrn 1.985
_exptl_crystal_density_method 'not measured'
_exptl_crystal_description needle
_exptl_crystal_F_000 606
_exptl_crystal_size_max 0.45
_exptl_crystal_size_mid 0.09
_exptl_crystal_size_min 0.05
_refine_diff_density_max 0.295
_refine_diff_density_min -0.585
_refine_ls_extinction_method none
_refine_ls_goodness_of_fit_ref 1.106
_refine_ls_hydrogen_treatment mixed
_refine_ls_matrix_type full
_refine_ls_number_parameters 137
_refine_ls_number_reflns 1998
_refine_ls_number_restraints 1
_refine_ls_restrained_S_all 1.106
_refine_ls_R_factor_all 0.0329
_refine_ls_R_factor_gt 0.0285
_refine_ls_shift/su_max 0.001
_refine_ls_shift/su_mean 0
_refine_ls_structure_factor_coef Fsqd
_refine_ls_weighting_details
;
 w=1/[\s^2^(Fo^2^)+(0.0412P)^2^+0.3308P]
 where P=(Fo^2^+2Fc^2^)/3
;
_refine_ls_weighting_scheme calc
_refine_ls_wR_factor_ref 0.0764
_reflns_number_gt 1774
_reflns_number_total 1998
_reflns_threshold_expression I>2\s(I)
_cod_data_source_file fm3019sup1.cf
_cod_data_source_block I
_cod_depositor_comments 'Adding full bibliography for 2019579.cif.'
_cod_original_cell_volume 1035.20(13)
_cod_original_sg_symbol_H-M 'P 21/n'
_cod_database_code 2019579
_cod_database_fobs_code 2019579

loop_
_symmetry_equiv_pos_as_xyz
'x, y, z'
'-x+1/2, y+1/2, -z+1/2'
'-x, -y, -z'
'x-1/2, -y-1/2, z-1/2'

loop_
_atom_site_type_symbol
_atom_site_label
_atom_site_fract_x
_atom_site_fract_y
_atom_site_fract_z
_atom_site_U_iso_or_equiv
_atom_site_adp_type
_atom_site_calc_flag
_atom_site_occupancy
Cu Cu1 0 0.5 0.5 0.03380(14) Uani d 1
Cl Cl1 0.51349(5) 0.0906(2) 0.38758(5) 0.0743(3) Uani d 1
Br Br1 0.11786(2) -0.17824(8) 0.30816(2) 0.05847(13) Uani d 1
N N1 0.12873(15) 0.6497(4) 0.55269(11) 0.0358(4) Uani d 1
C C2 0.21922(18) 0.5765(6) 0.53272(14) 0.0390(5) Uani d 1
H H2 0.2725 0.6697 0.559 0.047 Uiso calc 1
C C3 0.24752(18) 0.3676(6) 0.47457(14) 0.0394(5) Uani d 1
C C4 0.17325(18) 0.2105(5) 0.43017(13) 0.0367(5) Uani d 1
C C5 0.21223(19) 0.0212(5) 0.37315(14) 0.0393(5) Uani d 1
C C6 0.3142(2) -0.0192(6) 0.36112(15) 0.0451(6) Uani d 1
H H6 0.3363 -0.1492 0.3234 0.054 Uiso calc 1
C C7 0.38386(19) 0.1368(7) 0.40601(16) 0.0477(6) Uani d 1
C C8 0.35205(19) 0.3276(6) 0.46146(15) 0.0461(6) Uani d 1
H H8 0.3998 0.4319 0.4908 0.055 Uiso calc 1
O O9 0.07575(13) 0.2348(4) 0.44007(10) 0.0437(4) Uani d 1
C C10 0.12363(19) 0.8628(5) 0.61661(14) 0.0391(5) Uani d 1
H H10A 0.0652 0.9871 0.6077 0.047 Uiso calc 1
H H10B 0.1844 0.9813 0.6164 0.047 Uiso calc 1
C C11 0.1148(2) 0.7177(6) 0.69618(15) 0.0446(6) Uani d 1
H H11A 0.0952 0.8595 0.7351 0.053 Uiso calc 1
H H11B 0.0615 0.5733 0.6932 0.053 Uiso calc 1
O O12 0.20696(17) 0.5858(5) 0.72096(13) 0.0584(5) Uani d 1
H H12 0.247(3) 0.715(7) 0.733(2) 0.072(12) Uiso d 1

loop_
_atom_site_aniso_label
_atom_site_aniso_U_11
_atom_site_aniso_U_22
_atom_site_aniso_U_33
_atom_site_aniso_U_12
_atom_site_aniso_U_13
_atom_site_aniso_U_23
Cu1 0.0316(2) 0.0383(3) 0.0313(2) 0.00047(18) -0.00502(17) -0.00030(19)
Cl1 0.0372(3) 0.1123(7) 0.0734(5) 0.0143(4) 0.0035(3) -0.0158(5)
Br1 0.0540(2) 0.0644(2) 0.0569(2) -0.00257(13) -0.00077(14) -0.02250(14)
N1 0.0371(10) 0.0360(11) 0.0341(9) -0.0002(8) -0.0061(8) 0.0005(8)
C2 0.0340(11) 0.0430(13) 0.0396(12) -0.0047(10) -0.0072(9) 0.0034(10)
C3 0.0368(12) 0.0436(14) 0.0377(11) 0.0020(10) -0.0045(9) 0.0038(10)
C4 0.0361(11) 0.0398(13) 0.0341(11) 0.0006(9) -0.0016(9) 0.0047(10)
C5 0.0441(13) 0.0395(13) 0.0341(11) -0.0005(10) -0.0010(10) 0.0019(10)
C6 0.0492(14) 0.0491(15) 0.0371(12) 0.0083(12) 0.0038(10) 0.0049(11)
C7 0.0350(12) 0.0610(17) 0.0473(14) 0.0095(11) 0.0015(10) 0.0077(12)
C8 0.0378(13) 0.0559(17) 0.0444(13) 0.0005(11) -0.0049(10) 0.0006(12)
O9 0.0337(9) 0.0526(10) 0.0448(9) -0.0005(7) -0.0011(7) -0.0110(8)
C10 0.0379(12) 0.0377(13) 0.0413(12) 0.0001(9) -0.0092(10) -0.0029(10)
C11 0.0466(14) 0.0478(15) 0.0390(12) -0.0039(11) -0.0079(10) -0.0018(11)
O12 0.0664(13) 0.0446(11) 0.0631(12) 0.0024(10) -0.0310(10) 0.0025(10)

loop_
_atom_type_symbol
_atom_type_description
_atom_type_scat_dispersion_real
_atom_type_scat_dispersion_imag
_atom_type_scat_source
C C 0.0181 0.0091 'International Tables Vol C Tables 4.2.6.8 and 6.1.1.4'
H H 0 0 'International Tables Vol C Tables 4.2.6.8 and 6.1.1.4'
N N 0.0311 0.018 'International Tables Vol C Tables 4.2.6.8 and 6.1.1.4'
O O 0.0492 0.0322 'International Tables Vol C Tables 4.2.6.8 and 6.1.1.4'
Cl Cl 0.3639 0.7018 'International Tables Vol C Tables 4.2.6.8 and 6.1.1.4'
Cu Cu -1.9646 0.5888 'International Tables Vol C Tables 4.2.6.8 and 6.1.1.4'
Br Br -0.6763 1.2805 'International Tables Vol C Tables 4.2.6.8 and 6.1.1.4'

loop_
_geom_angle_atom_site_label_1
_geom_angle_atom_site_label_2
_geom_angle_atom_site_label_3
_geom_angle_site_symmetry_1
_geom_angle_site_symmetry_3
_geom_angle
_geom_angle_publ_flag
O9 Cu1 O9 . 3_566 180 ?
O9 Cu1 N1 . 3_566 88.93(8) ?
O9 Cu1 N1 3_566 3_566 91.07(8) ?
O9 Cu1 N1 . . 91.07(8) y
O9 Cu1 N1 3_566 . 88.93(8) y
N1 Cu1 N1 3_566 . 180 y
C2 N1 C10 . . 115.2(2) ?
C2 N1 Cu1 . . 124.15(17) ?
C10 N1 Cu1 . . 120.62(15) ?
N1 C2 C3 . . 127.6(2) ?
N1 C2 H2 . . 116.2 ?
C3 C2 H2 . . 116.2 ?
C8 C3 C4 . . 120.7(2) ?
C8 C3 C2 . . 117.5(2) ?
C4 C3 C2 . . 121.8(2) ?
O9 C4 C5 . . 120.9(2) ?
O9 C4 C3 . . 123.7(2) ?
C5 C4 C3 . . 115.4(2) ?
C6 C5 C4 . . 123.7(2) ?
C6 C5 Br1 . . 118.62(19) ?
C4 C5 Br1 . . 117.70(18) ?
C5 C6 C7 . . 118.9(2) ?
C5 C6 H6 . . 120.5 ?
C7 C6 H6 . . 120.5 ?
C8 C7 C6 . . 120.9(2) ?
C8 C7 Cl1 . . 120.9(2) ?
C6 C7 Cl1 . . 118.2(2) ?
C7 C8 C3 . . 120.4(2) ?
C7 C8 H8 . . 119.8 ?
C3 C8 H8 . . 119.8 ?
C4 O9 Cu1 . . 130.89(17) ?
N1 C10 C11 . . 111.2(2) ?
N1 C10 H10A . . 109.4 ?
C11 C10 H10A . . 109.4 ?
N1 C10 H10B . . 109.4 ?
C11 C10 H10B . . 109.4 ?
H10A C10 H10B . . 108 ?
O12 C11 C10 . . 112.3(2) ?
O12 C11 H11A . . 109.1 ?
C10 C11 H11A . . 109.1 ?
O12 C11 H11B . . 109.1 ?
C10 C11 H11B . . 109.1 ?
H11A C11 H11B . . 107.9 ?
C11 O12 H12 . . 107(3) ?

loop_
_geom_bond_atom_site_label_1
_geom_bond_atom_site_label_2
_geom_bond_site_symmetry_2
_geom_bond_distance
_geom_bond_publ_flag
Cu1 N1 . 2.0219(19) y
Cu1 O9 . 1.8913(18) y
Cu1 O9 3_566 1.8913(18) ?
Cu1 N1 3_566 2.0219(19) ?
Cl1 C7 . 1.749(3) ?
Br1 C5 . 1.888(2) ?
N1 C2 . 1.287(3) y
N1 C10 . 1.471(3) ?
C2 C3 . 1.438(4) ?
C2 H2 . 0.93 ?
C3 C8 . 1.406(4) ?
C3 C4 . 1.423(3) ?
C4 O9 . 1.299(3) y
C4 C5 . 1.410(3) ?
C5 C6 . 1.371(4) ?
C6 C7 . 1.385(4) ?
C6 H6 . 0.93 ?
C7 C8 . 1.363(4) ?
C8 H8 . 0.93 ?
C10 C11 . 1.515(3) ?
C10 H10A . 0.97 ?
C10 H10B . 0.97 ?
C11 O12 . 1.414(3) ?
C11 H11A . 0.97 ?
C11 H11B . 0.97 ?
O12 H12 . 0.821(19) ?

loop_
_geom_hbond_atom_site_label_D
_geom_hbond_atom_site_label_H
_geom_hbond_atom_site_label_A
_geom_hbond_site_symmetry_A
_geom_hbond_distance_DH
_geom_hbond_distance_HA
_geom_hbond_distance_DA
_geom_hbond_angle_DHA
O12 H12 O12 2_556 0.821(19) 1.98(2) 2.760(2) 158(4)

loop_
_geom_torsion_atom_site_label_1
_geom_torsion_atom_site_label_2
_geom_torsion_atom_site_label_3
_geom_torsion_atom_site_label_4
_geom_torsion_site_symmetry_1
_geom_torsion
_geom_torsion_publ_flag
C10 N1 C2 C3 . 177.7(2) ?
Cu1 N1 C2 C3 . -4.2(4) ?
N1 C2 C3 C8 . 178.7(2) ?
N1 C2 C3 C4 . 0.1(4) ?
C8 C3 C4 O9 . 179.1(2) ?
C2 C3 C4 O9 . -2.4(4) ?
C8 C3 C4 C5 . -0.8(3) ?
C2 C3 C4 C5 . 177.6(2) ?
O9 C4 C5 C6 . -178.4(2) ?
C3 C4 C5 C6 . 1.5(4) ?
O9 C4 C5 Br1 . 3.5(3) ?
C3 C4 C5 Br1 . -176.59(17) ?
C4 C5 C6 C7 . -1.2(4) ?
Br1 C5 C6 C7 . 176.9(2) ?
C5 C6 C7 C8 . 0.1(4) ?
C5 C6 C7 Cl1 . -178.0(2) ?
C6 C7 C8 C3 . 0.6(4) ?
Cl1 C7 C8 C3 . 178.6(2) ?
C4 C3 C8 C7 . -0.2(4) ?
C2 C3 C8 C7 . -178.7(2) ?
C5 C4 O9 Cu1 . -170.48(17) ?
C3 C4 O9 Cu1 . 9.6(4) y
N1 Cu1 O9 C4 3_566 169.6(2) ?
N1 Cu1 O9 C4 . -10.4(2) ?
C2 N1 C10 C11 . -93.3(3) ?
Cu1 N1 C10 C11 . 88.6(2) ?
N1 C10 C11 O12 . 72.5(3) ?
